data_7717518
loop_
_publ_author_name
'AVCU ALTIPARMAK, Elif'
'\"OZEN ERO\(GLU, G\"une\,s'
'\"Ozdemir, Nam\?ik'
'Erdem Kuruca, Serap'
'Bal-Demirci, Tulay'

_publ_section_title
;
 Synthesis, Cytotoxicities, Structural Properties and Comparison of
 Dihalogenosubstituted-thiosemicarbazone ligands and Mixed-Ligand Ni(II)
 Complexes
;
_journal_name_full 'Dalton Transactions'
_journal_paper_doi 10.1039/D4DT02774D
_journal_year 2024
_chemical_formula_moiety 'C13 H18 Br2 N4 Ni O3 S'
_chemical_formula_sum 'C13 H18 Br2 N4 Ni O3 S'
_chemical_formula_weight 528.90
_space_group_crystal_system monoclinic
_space_group_IT_number 14
_space_group_name_Hall '-P 2ybc'
_space_group_name_H-M_alt 'P 1 21/c 1'
_atom_sites_solution_hydrogens geom
_atom_sites_solution_primary direct
_atom_sites_solution_secondary difmap
_audit_creation_method SHELXL-2019/3
_audit_update_record
;
2023-08-10 deposited with the CCDC.	2024-11-18 downloaded from the CCDC.
;
_cell_angle_alpha 90
_cell_angle_beta 111.571(5)
_cell_angle_gamma 90
_cell_formula_units_Z 4
_cell_length_a 12.6900(8)
_cell_length_b 10.2688(5)
_cell_length_c 15.4499(12)
_cell_measurement_reflns_used 17350
_cell_measurement_temperature 296(2)
_cell_measurement_theta_max 28.11
_cell_measurement_theta_min 1.98
_cell_volume 1872.3(2)
_computing_cell_refinement X-AREA
_computing_data_collection 'X-AREA (Stoe & Cie, 2002)'
_computing_data_reduction 'X-RED32 (Stoe & Cie, 2002)'
_computing_molecular_graphics 'OLEX2 (Dolomanov et al., 2009)'
_computing_publication_material 'OLEX2 (Dolomanov et al., 2009) and PLATON (Spek, 2009)'
_computing_structure_refinement 'SHELXL-2019/3 (Sheldrick, 2015)'
_computing_structure_solution 'SHELXT-2018/2 (Sheldrick, 2015)'
_diffrn_ambient_temperature 296(2)
_diffrn_detector_area_resol_mean 6.67
_diffrn_measured_fraction_theta_full 0.999
_diffrn_measured_fraction_theta_max 0.989
_diffrn_measurement_device_type 'STOE IPDS 2'
_diffrn_measurement_method '\w scans'
_diffrn_radiation_collimation '0.8 mm diameter, multiple pinhole'
_diffrn_radiation_monochromator 'plane graphite'
_diffrn_radiation_type MoK\a
_diffrn_radiation_wavelength 0.71073
_diffrn_reflns_av_R_equivalents 0.0812
_diffrn_reflns_av_unetI/netI 0.0634
_diffrn_reflns_Laue_measured_fraction_full 0.999
_diffrn_reflns_Laue_measured_fraction_max 0.989
_diffrn_reflns_limit_h_max 16
_diffrn_reflns_limit_h_min -15
_diffrn_reflns_limit_k_max 13
_diffrn_reflns_limit_k_min -12
_diffrn_reflns_limit_l_max 20
_diffrn_reflns_limit_l_min -20
_diffrn_reflns_number 15384
_diffrn_reflns_point_group_measured_fraction_full 0.999
_diffrn_reflns_point_group_measured_fraction_max 0.989
_diffrn_reflns_theta_full 25.242
_diffrn_reflns_theta_max 27.760
_diffrn_reflns_theta_min 2.438
_diffrn_source 'sealed X-ray tube, 12 x 0.4 mm long-fine focus'
_exptl_absorpt_coefficient_mu 5.435
_exptl_absorpt_correction_T_max 0.3556
_exptl_absorpt_correction_T_min 0.0300
_exptl_absorpt_correction_type integration
_exptl_absorpt_process_details 'X-RED32 (Stoe & Cie, 2002)'
_exptl_crystal_colour 'dark red'
_exptl_crystal_density_diffrn 1.876
_exptl_crystal_description prism
_exptl_crystal_F_000 1048
_exptl_crystal_size_max 0.740
_exptl_crystal_size_mid 0.330
_exptl_crystal_size_min 0.210
_refine_diff_density_max 0.833
_refine_diff_density_min -0.551
_refine_diff_density_rms 0.128
_refine_ls_extinction_method none
_refine_ls_goodness_of_fit_ref 1.030
_refine_ls_hydrogen_treatment constr
_refine_ls_matrix_type full
_refine_ls_number_parameters 220
_refine_ls_number_reflns 4379
_refine_ls_number_restraints 0
_refine_ls_restrained_S_all 1.030
_refine_ls_R_factor_all 0.0825
_refine_ls_R_factor_gt 0.0506
_refine_ls_shift/su_max 0.001
_refine_ls_shift/su_mean 0.000
_refine_ls_structure_factor_coef Fsqd
_refine_ls_weighting_details 'w=1/[\s^2^(Fo^2^)+(0.0551P)^2^] where P=(Fo^2^+2Fc^2^)/3'
_refine_ls_weighting_scheme calc
_refine_ls_wR_factor_gt 0.1057
_refine_ls_wR_factor_ref 0.1171
_reflns_Friedel_coverage 0.000
_reflns_number_gt 3039
_reflns_number_total 4379
_reflns_threshold_expression 'I > 2\s(I)'
_cod_data_source_file d4dt02774d2.cif
_cod_data_source_block namiko281
_cod_original_sg_symbol_H-M 'P 21/c'
_cod_database_code 7717518
_shelx_shelxl_version_number 2019/3
_shelx_space_group_comment
;
The symmetry employed for this shelxl refinement is uniquely defined
by the following loop, which should always be used as a source of
symmetry information in preference to the above space-group names.
They are only intended as comments.
;
_shelx_estimated_absorpt_t_min 0.108
_shelx_estimated_absorpt_t_max 0.395

loop_
_space_group_symop_operation_xyz
'x, y, z'
'-x, y+1/2, -z+1/2'
'-x, -y, -z'
'x, -y-1/2, z-1/2'

loop_
_atom_site_label
_atom_site_type_symbol
_atom_site_fract_x
_atom_site_fract_y
_atom_site_fract_z
_atom_site_U_iso_or_equiv
_atom_site_adp_type
_atom_site_occupancy
_atom_site_site_symmetry_order
_atom_site_calc_flag
_atom_site_refinement_flags_posn
_atom_site_refinement_flags_adp
_atom_site_refinement_flags_occupancy
_atom_site_disorder_assembly
_atom_site_disorder_group
Ni1 Ni 0.62669(5) 0.30247(5) 0.52219(4) 0.03437(15) Uani 1 1 d . . . . .
Br1 Br 1.00907(5) 0.36580(6) 0.72432(5) 0.0664(2) Uani 1 1 d . . . . .
Br2 Br 1.02504(6) 0.82002(6) 0.52046(5) 0.0724(2) Uani 1 1 d . . . . .
S1 S 0.28941(11) 0.28946(13) 0.31015(10) 0.0575(4) Uani 1 1 d . . . . .
O1 O 0.7720(3) 0.3568(3) 0.5860(2) 0.0424(7) Uani 1 1 d . . . . .
O2 O 0.5000(5) 0.1301(7) 0.6989(3) 0.108(2) Uani 1 1 d . . . . .
H2 H 0.524171 0.067200 0.733233 0.162 Uiso 1 1 calc R U . . .
O3 O 0.6243(4) -0.0504(4) 0.4722(3) 0.0669(11) Uani 1 1 d . . . . .
H3 H 0.602619 -0.071983 0.417323 0.100 Uiso 1 1 calc R U . . .
N1 N 0.5908(3) 0.4356(3) 0.4350(3) 0.0366(8) Uani 1 1 d . . . . .
N2 N 0.4812(3) 0.4323(3) 0.3656(3) 0.0396(8) Uani 1 1 d . . . . .
N3 N 0.4788(3) 0.2543(4) 0.4561(3) 0.0462(9) Uani 1 1 d . . . . .
H3N H 0.446229 0.189144 0.470775 0.055 Uiso 1 1 calc R U . . .
N4 N 0.6610(3) 0.1490(3) 0.6042(3) 0.0401(8) Uani 1 1 d . . . . .
H4 H 0.593254 0.093822 0.583334 0.048 Uiso 1 1 calc R U . . .
C1 C 0.8230(4) 0.4571(4) 0.5677(3) 0.0366(9) Uani 1 1 d . . . . .
C2 C 0.9375(4) 0.4833(4) 0.6248(4) 0.0444(11) Uani 1 1 d . . . . .
C3 C 0.9965(4) 0.5890(4) 0.6108(4) 0.0489(12) Uani 1 1 d . . . . .
H3A H 1.071026 0.603968 0.650206 0.059 Uiso 1 1 calc R U . . .
C4 C 0.9435(4) 0.6723(4) 0.5376(4) 0.0497(12) Uani 1 1 d . . . . .
C5 C 0.8340(4) 0.6520(4) 0.4789(4) 0.0472(11) Uani 1 1 d . . . . .
H5 H 0.800169 0.709253 0.429877 0.057 Uiso 1 1 calc R U . . .
C6 C 0.7720(4) 0.5448(4) 0.4920(3) 0.0389(10) Uani 1 1 d . . . . .
C7 C 0.6571(4) 0.5282(4) 0.4290(4) 0.0447(11) Uani 1 1 d . . . . .
H7 H 0.628428 0.587769 0.380699 0.054 Uiso 1 1 calc R U . . .
C8 C 0.4285(4) 0.3299(4) 0.3842(3) 0.0403(10) Uani 1 1 d . . . . .
C9 C 0.2422(5) 0.4295(6) 0.2365(4) 0.0589(14) Uani 1 1 d . . . . .
H9A H 0.248129 0.505494 0.274210 0.088 Uiso 1 1 calc R U . . .
H9B H 0.164757 0.417462 0.195959 0.088 Uiso 1 1 calc R U . . .
H9C H 0.288590 0.440504 0.199971 0.088 Uiso 1 1 calc R U . . .
C10 C 0.6869(5) 0.1789(5) 0.7045(4) 0.0524(12) Uani 1 1 d . . . . .
H10A H 0.714064 0.100690 0.741196 0.063 Uiso 1 1 calc R U . . .
H10B H 0.746516 0.243757 0.725272 0.063 Uiso 1 1 calc R U . . .
C11 C 0.5861(6) 0.2277(7) 0.7198(4) 0.0696(16) Uani 1 1 d . . . . .
H11A H 0.607238 0.254628 0.784139 0.083 Uiso 1 1 calc R U . . .
H11B H 0.556508 0.303195 0.680635 0.083 Uiso 1 1 calc R U . . .
C12 C 0.7542(4) 0.0711(4) 0.5938(4) 0.0488(12) Uani 1 1 d . . . . .
H12A H 0.769819 -0.003577 0.635033 0.059 Uiso 1 1 calc R U . . .
H12B H 0.822405 0.123726 0.611531 0.059 Uiso 1 1 calc R U . . .
C13 C 0.7234(5) 0.0250(5) 0.4946(4) 0.0552(13) Uani 1 1 d . . . . .
H13A H 0.710245 0.098877 0.452845 0.066 Uiso 1 1 calc R U . . .
H13B H 0.784454 -0.026902 0.488939 0.066 Uiso 1 1 calc R U . . .

loop_
_atom_site_aniso_label
_atom_site_aniso_U_11
_atom_site_aniso_U_22
_atom_site_aniso_U_33
_atom_site_aniso_U_23
_atom_site_aniso_U_13
_atom_site_aniso_U_12
Ni1 0.0280(3) 0.0389(3) 0.0316(3) 0.0042(2) 0.0056(2) -0.0051(2)
Br1 0.0414(3) 0.0702(3) 0.0631(4) 0.0122(3) -0.0096(2) -0.0054(2)
Br2 0.0653(4) 0.0656(3) 0.0902(5) -0.0026(3) 0.0332(4) -0.0332(3)
S1 0.0354(7) 0.0671(7) 0.0532(8) 0.0065(6) -0.0033(6) -0.0134(5)
O1 0.0322(17) 0.0456(15) 0.0423(18) 0.0089(14) 0.0052(14) -0.0076(12)
O2 0.071(3) 0.207(6) 0.049(3) -0.031(3) 0.028(2) -0.064(4)
O3 0.076(3) 0.075(2) 0.051(2) -0.006(2) 0.025(2) -0.037(2)
N1 0.0284(19) 0.0412(17) 0.036(2) 0.0038(15) 0.0064(15) -0.0016(14)
N2 0.030(2) 0.0492(19) 0.032(2) 0.0065(16) 0.0025(15) -0.0035(15)
N3 0.034(2) 0.052(2) 0.044(2) 0.0098(18) 0.0040(17) -0.0107(16)
N4 0.034(2) 0.0443(17) 0.038(2) 0.0064(16) 0.0091(16) -0.0074(15)
C1 0.030(2) 0.0382(19) 0.038(2) 0.0002(17) 0.0092(18) -0.0040(16)
C2 0.033(2) 0.046(2) 0.049(3) -0.001(2) 0.009(2) -0.0049(18)
C3 0.035(3) 0.051(2) 0.057(3) -0.012(2) 0.011(2) -0.011(2)
C4 0.045(3) 0.043(2) 0.067(3) -0.005(2) 0.028(3) -0.0164(19)
C5 0.045(3) 0.045(2) 0.051(3) 0.009(2) 0.016(2) -0.007(2)
C6 0.031(2) 0.043(2) 0.042(3) 0.0021(19) 0.0115(19) -0.0064(16)
C7 0.039(3) 0.045(2) 0.044(3) 0.013(2) 0.009(2) -0.0022(18)
C8 0.029(2) 0.049(2) 0.038(2) 0.0004(19) 0.0074(18) -0.0063(17)
C9 0.041(3) 0.074(3) 0.051(3) 0.002(3) 0.004(2) 0.008(2)
C10 0.053(3) 0.062(3) 0.034(2) 0.008(2) 0.007(2) -0.012(2)
C11 0.070(4) 0.093(4) 0.042(3) -0.003(3) 0.017(3) -0.005(3)
C12 0.039(3) 0.045(2) 0.056(3) 0.009(2) 0.010(2) -0.0020(19)
C13 0.049(3) 0.052(3) 0.070(4) -0.004(2) 0.028(3) -0.011(2)

loop_
_atom_type_symbol
_atom_type_description
_atom_type_scat_dispersion_real
_atom_type_scat_dispersion_imag
_atom_type_scat_source
C C 0.0033 0.0016 'International Tables Vol C Tables 4.2.6.8 and 6.1.1.4'
H H 0.0000 0.0000 'International Tables Vol C Tables 4.2.6.8 and 6.1.1.4'
Br Br -0.2901 2.4595 'International Tables Vol C Tables 4.2.6.8 and 6.1.1.4'
N N 0.0061 0.0033 'International Tables Vol C Tables 4.2.6.8 and 6.1.1.4'
Ni Ni 0.3393 1.1124 'International Tables Vol C Tables 4.2.6.8 and 6.1.1.4'
O O 0.0106 0.0060 'International Tables Vol C Tables 4.2.6.8 and 6.1.1.4'
S S 0.1246 0.1234 'International Tables Vol C Tables 4.2.6.8 and 6.1.1.4'

loop_
_geom_angle_atom_site_label_1
_geom_angle_atom_site_label_2
_geom_angle_atom_site_label_3
_geom_angle
_geom_angle_site_symmetry_1
_geom_angle_site_symmetry_3
_geom_angle_publ_flag
O1 Ni1 N3 177.72(15) . . ?
O1 Ni1 N1 95.54(14) . . ?
N3 Ni1 N1 82.35(16) . . ?
O1 Ni1 N4 87.51(14) . . ?
N3 Ni1 N4 94.66(16) . . ?
N1 Ni1 N4 174.25(16) . . ?
C8 S1 C9 104.1(2) . . ?
C1 O1 Ni1 127.4(3) . . ?
C11 O2 H2 109.5 . . ?
C13 O3 H3 109.5 . . ?
C7 N1 N2 116.7(4) . . ?
C7 N1 Ni1 126.9(3) . . ?
N2 N1 Ni1 116.4(3) . . ?
C8 N2 N1 106.8(3) . . ?
C8 N3 Ni1 112.9(3) . . ?
C8 N3 H3N 123.5 . . ?
Ni1 N3 H3N 123.5 . . ?
C12 N4 C10 110.1(4) . . ?
C12 N4 Ni1 111.0(3) . . ?
C10 N4 Ni1 114.5(3) . . ?
C12 N4 H4 106.9 . . ?
C10 N4 H4 106.9 . . ?
Ni1 N4 H4 106.9 . . ?
O1 C1 C2 119.4(4) . . ?
O1 C1 C6 124.4(4) . . ?
C2 C1 C6 116.2(4) . . ?
C3 C2 C1 122.7(4) . . ?
C3 C2 Br1 120.1(4) . . ?
C1 C2 Br1 117.2(3) . . ?
C4 C3 C2 119.2(5) . . ?
C4 C3 H3A 120.4 . . ?
C2 C3 H3A 120.4 . . ?
C5 C4 C3 121.3(4) . . ?
C5 C4 Br2 120.0(4) . . ?
C3 C4 Br2 118.7(4) . . ?
C4 C5 C6 120.6(4) . . ?
C4 C5 H5 119.7 . . ?
C6 C5 H5 119.7 . . ?
C5 C6 C1 120.0(4) . . ?
C5 C6 C7 118.5(4) . . ?
C1 C6 C7 121.5(4) . . ?
N1 C7 C6 124.3(4) . . ?
N1 C7 H7 117.8 . . ?
C6 C7 H7 117.8 . . ?
N3 C8 N2 121.5(4) . . ?
N3 C8 S1 118.0(3) . . ?
N2 C8 S1 120.5(3) . . ?
S1 C9 H9A 109.5 . . ?
S1 C9 H9B 109.5 . . ?
H9A C9 H9B 109.5 . . ?
S1 C9 H9C 109.5 . . ?
H9A C9 H9C 109.5 . . ?
H9B C9 H9C 109.5 . . ?
C11 C10 N4 111.4(4) . . ?
C11 C10 H10A 109.4 . . ?
N4 C10 H10A 109.4 . . ?
C11 C10 H10B 109.4 . . ?
N4 C10 H10B 109.4 . . ?
H10A C10 H10B 108.0 . . ?
O2 C11 C10 111.2(6) . . ?
O2 C11 H11A 109.4 . . ?
C10 C11 H11A 109.4 . . ?
O2 C11 H11B 109.4 . . ?
C10 C11 H11B 109.4 . . ?
H11A C11 H11B 108.0 . . ?
N4 C12 C13 111.0(4) . . ?
N4 C12 H12A 109.4 . . ?
C13 C12 H12A 109.4 . . ?
N4 C12 H12B 109.4 . . ?
C13 C12 H12B 109.4 . . ?
H12A C12 H12B 108.0 . . ?
O3 C13 C12 107.2(5) . . ?
O3 C13 H13A 110.3 . . ?
C12 C13 H13A 110.3 . . ?
O3 C13 H13B 110.3 . . ?
C12 C13 H13B 110.3 . . ?
H13A C13 H13B 108.5 . . ?

loop_
_geom_bond_atom_site_label_1
_geom_bond_atom_site_label_2
_geom_bond_distance
_geom_bond_site_symmetry_2
_geom_bond_publ_flag
Ni1 O1 1.830(3) . ?
Ni1 N3 1.844(4) . ?
Ni1 N1 1.855(3) . ?
Ni1 N4 1.968(3) . ?
Br1 C2 1.901(5) . ?
Br2 C4 1.908(4) . ?
S1 C8 1.764(5) . ?
S1 C9 1.795(6) . ?
O1 C1 1.302(5) . ?
O2 C11 1.429(8) . ?
O2 H2 0.8200 . ?
O3 C13 1.407(6) . ?
O3 H3 0.8200 . ?
N1 C7 1.296(6) . ?
N1 N2 1.410(5) . ?
N2 C8 1.333(6) . ?
N3 C8 1.312(6) . ?
N3 H3N 0.8600 . ?
N4 C12 1.484(6) . ?
N4 C10 1.494(6) . ?
N4 H4 0.9800 . ?
C1 C2 1.421(6) . ?
C1 C6 1.428(6) . ?
C2 C3 1.380(7) . ?
C3 C4 1.380(8) . ?
C3 H3A 0.9300 . ?
C4 C5 1.367(7) . ?
C5 C6 1.410(6) . ?
C5 H5 0.9300 . ?
C6 C7 1.434(6) . ?
C7 H7 0.9300 . ?
C9 H9A 0.9600 . ?
C9 H9B 0.9600 . ?
C9 H9C 0.9600 . ?
C10 C11 1.472(9) . ?
C10 H10A 0.9700 . ?
C10 H10B 0.9700 . ?
C11 H11A 0.9700 . ?
C11 H11B 0.9700 . ?
C12 C13 1.511(8) . ?
C12 H12A 0.9700 . ?
C12 H12B 0.9700 . ?
C13 H13A 0.9700 . ?
C13 H13B 0.9700 . ?

loop_
_geom_torsion_atom_site_label_1
_geom_torsion_atom_site_label_2
_geom_torsion_atom_site_label_3
_geom_torsion_atom_site_label_4
_geom_torsion
_geom_torsion_site_symmetry_1
_geom_torsion_site_symmetry_2
_geom_torsion_site_symmetry_3
_geom_torsion_site_symmetry_4
_geom_torsion_publ_flag
N1 Ni1 O1 C1 -0.8(4) . . . . ?
N4 Ni1 O1 C1 174.3(4) . . . . ?
O1 Ni1 N1 C7 1.3(5) . . . . ?
N3 Ni1 N1 C7 -179.5(5) . . . . ?
O1 Ni1 N1 N2 178.5(3) . . . . ?
N3 Ni1 N1 N2 -2.4(3) . . . . ?
C7 N1 N2 C8 179.3(4) . . . . ?
Ni1 N1 N2 C8 1.9(5) . . . . ?
N1 Ni1 N3 C8 2.3(4) . . . . ?
N4 Ni1 N3 C8 -172.7(4) . . . . ?
Ni1 O1 C1 C2 -179.2(3) . . . . ?
Ni1 O1 C1 C6 0.3(7) . . . . ?
O1 C1 C2 C3 -178.7(5) . . . . ?
C6 C1 C2 C3 1.7(7) . . . . ?
O1 C1 C2 Br1 1.0(6) . . . . ?
C6 C1 C2 Br1 -178.5(3) . . . . ?
C1 C2 C3 C4 -1.0(8) . . . . ?
Br1 C2 C3 C4 179.3(4) . . . . ?
C2 C3 C4 C5 0.0(8) . . . . ?
C2 C3 C4 Br2 178.8(4) . . . . ?
C3 C4 C5 C6 0.2(8) . . . . ?
Br2 C4 C5 C6 -178.6(4) . . . . ?
C4 C5 C6 C1 0.6(8) . . . . ?
C4 C5 C6 C7 179.6(5) . . . . ?
O1 C1 C6 C5 179.0(5) . . . . ?
C2 C1 C6 C5 -1.5(7) . . . . ?
O1 C1 C6 C7 0.0(7) . . . . ?
C2 C1 C6 C7 179.5(5) . . . . ?
N2 N1 C7 C6 -178.5(4) . . . . ?
Ni1 N1 C7 C6 -1.4(8) . . . . ?
C5 C6 C7 N1 -178.4(5) . . . . ?
C1 C6 C7 N1 0.6(8) . . . . ?
Ni1 N3 C8 N2 -2.1(6) . . . . ?
Ni1 N3 C8 S1 176.1(2) . . . . ?
N1 N2 C8 N3 0.2(6) . . . . ?
N1 N2 C8 S1 -178.0(3) . . . . ?
C9 S1 C8 N3 169.2(4) . . . . ?
C9 S1 C8 N2 -12.6(5) . . . . ?
C12 N4 C10 C11 -166.3(4) . . . . ?
Ni1 N4 C10 C11 67.7(5) . . . . ?
N4 C10 C11 O2 64.9(6) . . . . ?
C10 N4 C12 C13 172.7(4) . . . . ?
Ni1 N4 C12 C13 -59.4(4) . . . . ?
N4 C12 C13 O3 -59.0(5) . . . . ?
